data_7052326
loop_
_publ_author_name
'Krishna Kumar, D.'
'Das, Amitava'
'Dastidar, Parthasarathi'

_publ_section_title
;
 Exploring conformationally flexible hydrogen-bond-functionalized
 ligand and counter anions in metal?organic frameworks of Cu(ii)
;
_journal_issue 9
_journal_name_full 'New Journal of Chemistry'
_journal_page_first 1267
_journal_paper_doi 10.1039/b606150h
_journal_volume 30
_journal_year 2006
_chemical_formula_sum 'C24 H24 Cu F6 N8 O10 S2'
_chemical_formula_weight 826.17
_chemical_name_systematic
;
?
;
_space_group_IT_number 14
_symmetry_cell_setting monoclinic
_symmetry_space_group_name_Hall '-P 2ybc'
_symmetry_space_group_name_H-M 'P 1 21/c 1'
_atom_sites_solution_hydrogens geom
_atom_sites_solution_primary direct
_atom_sites_solution_secondary difmap
_audit_creation_method SHELXL-97
_cell_angle_alpha 90.00
_cell_angle_beta 95.2860(10)
_cell_angle_gamma 90.00
_cell_formula_units_Z 4
_cell_length_a 9.0522(6)
_cell_length_b 18.0988(12)
_cell_length_c 19.5538(13)
_cell_measurement_temperature 100(2)
_cell_volume 3190.0(4)
_computing_cell_refinement 'BRUKER AXS SMART 3'
_computing_data_collection 'BRUKER AXS SMART 3'
_computing_data_reduction 'BRUKER AXS SAINT'
_computing_molecular_graphics 'BRUKER SHELXLTL'
_computing_publication_material 'MERCURY 1.4'
_computing_structure_refinement 'SHELXL-97 (Sheldrick, 1997)'
_computing_structure_solution 'SHELXS-97 (Sheldrick, 1990)'
_diffrn_ambient_temperature 100(2)
_diffrn_detector_area_resol_mean 0.3
_diffrn_measured_fraction_theta_full 0.935
_diffrn_measured_fraction_theta_max 0.935
_diffrn_measurement_device_type 'BRUKER SMART CCD AREA DETECTOR'
_diffrn_measurement_method 'PHI-OMEGA SCAN'
_diffrn_radiation_monochromator graphite
_diffrn_radiation_source 'fine-focus sealed tube'
_diffrn_radiation_type MoK\a
_diffrn_radiation_wavelength 0.71073
_diffrn_reflns_av_R_equivalents 0.0374
_diffrn_reflns_av_sigmaI/netI 0.0527
_diffrn_reflns_limit_h_max 11
_diffrn_reflns_limit_h_min -11
_diffrn_reflns_limit_k_max 23
_diffrn_reflns_limit_k_min -23
_diffrn_reflns_limit_l_max 25
_diffrn_reflns_limit_l_min -23
_diffrn_reflns_number 19144
_diffrn_reflns_theta_full 28.31
_diffrn_reflns_theta_max 28.31
_diffrn_reflns_theta_min 2.09
_exptl_absorpt_coefficient_mu 0.919
_exptl_absorpt_correction_T_max 0.8448
_exptl_absorpt_correction_T_min 0.6989
_exptl_absorpt_correction_type multi-scan
_exptl_absorpt_process_details 'BRUKER SADABS'
_exptl_crystal_colour PURPLE
_exptl_crystal_density_diffrn 1.720
_exptl_crystal_density_method 'not measured'
_exptl_crystal_description BLOCK
_exptl_crystal_F_000 1676
_exptl_crystal_size_max 0.42
_exptl_crystal_size_mid 0.30
_exptl_crystal_size_min 0.19
_refine_diff_density_max 0.640
_refine_diff_density_min -0.341
_refine_diff_density_rms 0.089
_refine_ls_extinction_method none
_refine_ls_goodness_of_fit_ref 1.021
_refine_ls_hydrogen_treatment mixed
_refine_ls_matrix_type full
_refine_ls_number_parameters 476
_refine_ls_number_reflns 7415
_refine_ls_number_restraints 0
_refine_ls_restrained_S_all 1.021
_refine_ls_R_factor_all 0.0632
_refine_ls_R_factor_gt 0.0427
_refine_ls_shift/su_max 0.018
_refine_ls_shift/su_mean 0.001
_refine_ls_structure_factor_coef Fsqd
_refine_ls_weighting_details 'calc w=1/[\s^2^(Fo^2^)+(0.0560P)^2^+0.0579P] where P=(Fo^2^+2Fc^2^)/3'
_refine_ls_weighting_scheme calc
_refine_ls_wR_factor_gt 0.0970
_refine_ls_wR_factor_ref 0.1053
_reflns_number_gt 5630
_reflns_number_total 7415
_reflns_threshold_expression >2sigma(I)
_cod_data_source_file b606150h.txt
_cod_data_source_block kb378bm
_cod_depositor_comments
;
The following automatic conversions were performed:
'_symmetry_cell_setting' value 'MONOCLINIC' changed to 'monoclinic'
according to '/home/saulius/struct/CIF-dictionaries/cif_core.dic'
dictionary named 'cif_core.dic' version 2.4.1 from
2010-06-29.

'_exptl_absorpt_correction_type' value 'MULTI-SCAN' changed
to 'multi-scan' according to
'/home/saulius/struct/CIF-dictionaries/cif_core.dic' dictionary named
'cif_core.dic' version 2.4.1 from 2010-06-29.

Automatic conversion script
Id: cif_fix_enum 1527 2010-12-29 10:47:43Z saulius 
;
_cod_original_sg_symbol_H-M P2(1)/c
_cod_database_code 7052326

loop_
_symmetry_equiv_pos_as_xyz
'x, y, z'
'-x, y+1/2, -z+1/2'
'-x, -y, -z'
'x, -y-1/2, z-1/2'

loop_
_atom_site_label
_atom_site_type_symbol
_atom_site_fract_x
_atom_site_fract_y
_atom_site_fract_z
_atom_site_U_iso_or_equiv
_atom_site_adp_type
_atom_site_occupancy
_atom_site_symmetry_multiplicity
_atom_site_calc_flag
_atom_site_refinement_flags
_atom_site_disorder_assembly
_atom_site_disorder_group
Cu1 Cu 0.46713(3) 0.247874(16) 0.253786(15) 0.01358(9) Uani 1 1 d . . .
N1 N 0.6671(2) 0.27009(11) 0.21971(10) 0.0146(4) Uani 1 1 d . . .
C2 C 0.7456(3) 0.21343(14) 0.19768(13) 0.0178(5) Uani 1 1 d . . .
H2 H 0.7096 0.1656 0.2012 0.021 Uiso 1 1 calc R . .
C3 C 0.8789(3) 0.22459(15) 0.16984(14) 0.0204(6) Uani 1 1 d . . .
H3 H 0.9324 0.1845 0.1555 0.025 Uiso 1 1 calc R . .
C4 C 0.9318(3) 0.29541(14) 0.16358(13) 0.0180(5) Uani 1 1 d . . .
H4 H 1.0209 0.3036 0.1446 0.022 Uiso 1 1 calc R . .
C5 C 0.8504(3) 0.35470(13) 0.18596(12) 0.0134(5) Uani 1 1 d . . .
C6 C 0.7184(3) 0.33951(13) 0.21454(12) 0.0145(5) Uani 1 1 d . . .
H6 H 0.6641 0.3785 0.2305 0.017 Uiso 1 1 calc R . .
N7 N 0.9081(2) 0.42554(11) 0.17861(10) 0.0136(4) Uani 1 1 d . . .
H7 H 0.9963 0.4280 0.1657 0.016 Uiso 1 1 calc R . .
C8 C 0.8399(3) 0.49166(13) 0.18965(12) 0.0118(5) Uani 1 1 d . . .
O9 O 0.71493(18) 0.49748(9) 0.20729(9) 0.0154(4) Uani 1 1 d . . .
N10 N 0.9317(2) 0.55078(11) 0.17867(10) 0.0138(4) Uani 1 1 d . . .
H10 H 1.0213 0.5408 0.1705 0.017 Uiso 1 1 calc R . .
C11 C 0.8915(3) 0.62488(13) 0.17978(12) 0.0124(5) Uani 1 1 d . . .
C12 C 0.9720(3) 0.67625(14) 0.14527(13) 0.0187(6) Uani 1 1 d . . .
H12 H 1.0530 0.6613 0.1227 0.022 Uiso 1 1 calc R . .
C13 C 0.9302(3) 0.74937(14) 0.14494(14) 0.0223(6) Uani 1 1 d . . .
H13 H 0.9850 0.7845 0.1235 0.027 Uiso 1 1 calc R . .
C14 C 0.8059(3) 0.77042(14) 0.17672(13) 0.0200(6) Uani 1 1 d . . .
H14 H 0.7747 0.8194 0.1740 0.024 Uiso 1 1 calc R . .
N15 N 0.7300(2) 0.72160(11) 0.21130(10) 0.0137(4) Uani 1 1 d . . .
C16 C 0.7741(3) 0.65069(13) 0.21478(12) 0.0124(5) Uani 1 1 d . . .
H16 H 0.7249 0.6178 0.2413 0.015 Uiso 1 1 calc R . .
N17 N 0.5490(2) 0.26799(11) 0.35238(11) 0.0160(5) Uani 1 1 d . . .
C18 C 0.5733(3) 0.21384(15) 0.39879(15) 0.0288(7) Uani 1 1 d . . .
H18 H 0.5541 0.1652 0.3856 0.035 Uiso 1 1 calc R . .
C19 C 0.6264(4) 0.22890(16) 0.46588(16) 0.0380(8) Uani 1 1 d . . .
H19 H 0.6430 0.1905 0.4972 0.046 Uiso 1 1 calc R . .
C20 C 0.6545(3) 0.30050(15) 0.48631(14) 0.0260(6) Uani 1 1 d . . .
H20 H 0.6911 0.3109 0.5313 0.031 Uiso 1 1 calc R . .
C21 C 0.6275(3) 0.35721(13) 0.43876(12) 0.0144(5) Uani 1 1 d . . .
C22 C 0.5759(3) 0.33821(13) 0.37175(12) 0.0141(5) Uani 1 1 d . . .
H22 H 0.5595 0.3755 0.3393 0.017 Uiso 1 1 calc R . .
N23 N 0.6505(2) 0.43002(11) 0.46082(10) 0.0138(4) Uani 1 1 d . . .
H23 H 0.6784 0.4367 0.5036 0.017 Uiso 1 1 calc R . .
C24 C 0.6327(3) 0.49219(13) 0.42026(13) 0.0137(5) Uani 1 1 d . . .
O25 O 0.6015(2) 0.49180(9) 0.35869(9) 0.0181(4) Uani 1 1 d . . .
N26 N 0.6539(2) 0.55600(11) 0.45891(10) 0.0137(4) Uani 1 1 d . . .
H26 H 0.6644 0.5513 0.5029 0.016 Uiso 1 1 calc R . .
C27 C 0.6597(3) 0.62740(13) 0.43229(12) 0.0136(5) Uani 1 1 d . . .
C28 C 0.7282(3) 0.68164(14) 0.47504(13) 0.0217(6) Uani 1 1 d . . .
H28 H 0.7680 0.6699 0.5193 0.026 Uiso 1 1 calc R . .
C29 C 0.7357(3) 0.75278(15) 0.45060(14) 0.0260(6) Uani 1 1 d . . .
H29 H 0.7795 0.7898 0.4785 0.031 Uiso 1 1 calc R . .
C30 C 0.6782(3) 0.76873(14) 0.38460(13) 0.0195(6) Uani 1 1 d . . .
H30 H 0.6859 0.8167 0.3682 0.023 Uiso 1 1 calc R . .
N31 N 0.6112(2) 0.71717(11) 0.34324(10) 0.0138(4) Uani 1 1 d . . .
C32 C 0.6010(3) 0.64770(13) 0.36689(12) 0.0145(5) Uani 1 1 d . . .
H32 H 0.5531 0.6122 0.3385 0.017 Uiso 1 1 calc R . .
F33 F 1.06411(17) 0.44898(9) 0.66117(8) 0.0265(4) Uani 1 1 d . . .
F34 F 1.01706(19) 0.50909(10) 0.56670(8) 0.0332(4) Uani 1 1 d . . .
F35 F 1.05281(17) 0.56790(9) 0.66226(8) 0.0275(4) Uani 1 1 d . . .
C36 C 0.9936(3) 0.50730(14) 0.63274(13) 0.0186(6) Uani 1 1 d . . .
S37 S 0.79428(7) 0.50261(3) 0.64175(3) 0.01317(14) Uani 1 1 d . . .
O38 O 0.7846(2) 0.50446(10) 0.71491(9) 0.0196(4) Uani 1 1 d . . .
O39 O 0.7374(2) 0.56815(9) 0.60565(9) 0.0186(4) Uani 1 1 d . . .
O40 O 0.7506(2) 0.43401(9) 0.60809(9) 0.0194(4) Uani 1 1 d . . .
F41 F 1.13726(19) 0.51719(11) -0.02870(9) 0.0395(5) Uani 1 1 d . . .
F42 F 1.36626(18) 0.54851(9) -0.01097(8) 0.0270(4) Uani 1 1 d . . .
F43 F 1.30820(19) 0.43481(9) -0.03159(8) 0.0315(4) Uani 1 1 d . . .
C44 C 1.2690(3) 0.49591(15) -0.00037(14) 0.0203(6) Uani 1 1 d . . .
S45 S 1.26185(7) 0.47994(3) 0.09147(3) 0.01356(14) Uani 1 1 d . . .
O46 O 1.2151(2) 0.55019(10) 0.11691(9) 0.0202(4) Uani 1 1 d . . .
O47 O 1.15173(19) 0.42218(10) 0.09408(9) 0.0193(4) Uani 1 1 d . . .
O48 O 1.41090(19) 0.45853(10) 0.11576(9) 0.0192(4) Uani 1 1 d . . .
O49 O 0.3935(2) 0.37748(10) 0.23726(10) 0.0177(4) Uani 1 1 d . . .
O50 O 0.4576(3) 0.59715(11) 0.22179(11) 0.0208(4) Uani 1 1 d . . .
H49A H 0.411(3) 0.3990(16) 0.2046(15) 0.017(8) Uiso 1 1 d . . .
H49B H 0.348(4) 0.4072(19) 0.2571(17) 0.038(10) Uiso 1 1 d . . .
H50A H 0.380(4) 0.584(2) 0.2112(19) 0.050(13) Uiso 1 1 d . . .
H50B H 0.509(4) 0.5672(19) 0.2165(17) 0.039(11) Uiso 1 1 d . . .

loop_
_atom_site_aniso_label
_atom_site_aniso_U_11
_atom_site_aniso_U_22
_atom_site_aniso_U_33
_atom_site_aniso_U_23
_atom_site_aniso_U_13
_atom_site_aniso_U_12
Cu1 0.01466(16) 0.01230(16) 0.01416(16) -0.00338(12) 0.00346(11) -0.00431(12)
N1 0.0159(11) 0.0137(11) 0.0140(11) -0.0026(8) 0.0014(8) -0.0025(8)
C2 0.0196(14) 0.0126(13) 0.0213(14) -0.0019(10) 0.0025(11) -0.0014(10)
C3 0.0196(14) 0.0132(13) 0.0291(15) -0.0052(11) 0.0051(11) 0.0023(10)
C4 0.0152(13) 0.0154(13) 0.0241(14) -0.0045(10) 0.0060(11) -0.0001(10)
C5 0.0165(13) 0.0108(12) 0.0130(13) 0.0001(9) 0.0017(10) -0.0009(9)
C6 0.0149(13) 0.0120(12) 0.0168(13) -0.0018(10) 0.0022(10) -0.0005(9)
N7 0.0109(10) 0.0107(10) 0.0199(11) -0.0009(8) 0.0057(8) 0.0004(8)
C8 0.0120(12) 0.0124(12) 0.0108(12) -0.0009(9) 0.0009(9) 0.0006(9)
O9 0.0102(9) 0.0130(9) 0.0239(10) -0.0006(7) 0.0056(7) 0.0007(7)
N10 0.0107(10) 0.0101(10) 0.0214(11) -0.0003(8) 0.0051(8) -0.0002(8)
C11 0.0132(12) 0.0110(12) 0.0125(12) -0.0017(9) -0.0011(9) 0.0011(9)
C12 0.0184(13) 0.0195(14) 0.0193(14) 0.0008(10) 0.0081(11) 0.0013(10)
C13 0.0247(15) 0.0174(13) 0.0263(15) 0.0058(11) 0.0109(12) -0.0020(11)
C14 0.0254(15) 0.0126(13) 0.0226(14) 0.0020(10) 0.0051(11) 0.0034(11)
N15 0.0151(11) 0.0121(10) 0.0137(11) 0.0011(8) 0.0006(8) 0.0015(8)
C16 0.0145(12) 0.0115(12) 0.0109(12) 0.0001(9) 0.0007(9) -0.0002(9)
N17 0.0168(11) 0.0136(11) 0.0179(11) -0.0025(8) 0.0028(9) -0.0011(8)
C18 0.0458(19) 0.0102(14) 0.0287(16) -0.0011(11) -0.0057(14) -0.0032(12)
C19 0.069(2) 0.0128(14) 0.0287(17) 0.0075(12) -0.0163(16) -0.0022(15)
C20 0.0421(18) 0.0167(14) 0.0173(14) 0.0026(11) -0.0072(12) -0.0005(12)
C21 0.0138(12) 0.0138(13) 0.0156(13) -0.0006(10) 0.0015(10) -0.0008(9)
C22 0.0151(13) 0.0125(12) 0.0151(13) 0.0004(9) 0.0032(10) -0.0002(9)
N23 0.0203(11) 0.0112(10) 0.0095(10) -0.0003(8) -0.0010(8) -0.0014(8)
C24 0.0136(12) 0.0130(12) 0.0145(13) -0.0009(9) 0.0019(10) -0.0024(9)
O25 0.0290(11) 0.0135(9) 0.0114(9) -0.0002(7) -0.0006(8) -0.0023(7)
N26 0.0236(12) 0.0097(10) 0.0078(10) 0.0003(8) 0.0010(8) 0.0001(8)
C27 0.0161(13) 0.0105(12) 0.0145(13) 0.0016(9) 0.0034(10) 0.0016(9)
C28 0.0314(16) 0.0164(13) 0.0161(14) 0.0015(10) -0.0039(11) -0.0043(11)
C29 0.0359(17) 0.0158(14) 0.0250(16) 0.0003(11) -0.0049(12) -0.0079(12)
C30 0.0236(15) 0.0140(13) 0.0203(14) 0.0052(10) 0.0001(11) -0.0021(10)
N31 0.0146(11) 0.0108(10) 0.0164(11) 0.0018(8) 0.0041(8) 0.0013(8)
C32 0.0130(12) 0.0128(12) 0.0181(13) -0.0006(10) 0.0033(10) 0.0012(9)
F33 0.0195(8) 0.0258(9) 0.0337(10) -0.0009(7) 0.0002(7) 0.0083(7)
F34 0.0276(10) 0.0547(12) 0.0186(9) 0.0005(8) 0.0096(7) -0.0021(8)
F35 0.0247(9) 0.0246(9) 0.0325(10) -0.0040(7) -0.0005(7) -0.0083(7)
C36 0.0207(14) 0.0191(14) 0.0162(13) -0.0011(10) 0.0028(11) -0.0006(10)
S37 0.0161(3) 0.0120(3) 0.0114(3) -0.0001(2) 0.0009(2) 0.0009(2)
O38 0.0205(10) 0.0262(11) 0.0124(9) 0.0002(7) 0.0032(7) 0.0023(8)
O39 0.0264(10) 0.0120(9) 0.0164(9) 0.0004(7) -0.0035(8) 0.0032(7)
O40 0.0248(10) 0.0142(9) 0.0181(10) -0.0009(7) -0.0034(8) -0.0010(7)
F41 0.0210(9) 0.0736(14) 0.0231(10) 0.0159(9) -0.0023(7) 0.0111(9)
F42 0.0284(9) 0.0237(9) 0.0313(9) 0.0113(7) 0.0152(7) 0.0023(7)
F43 0.0395(10) 0.0349(10) 0.0214(9) -0.0112(7) 0.0099(7) -0.0051(8)
C44 0.0172(14) 0.0261(15) 0.0181(14) 0.0034(11) 0.0041(11) 0.0016(11)
S45 0.0116(3) 0.0156(3) 0.0137(3) 0.0023(2) 0.0027(2) 0.0015(2)
O46 0.0177(10) 0.0195(10) 0.0243(10) -0.0013(8) 0.0073(8) 0.0029(8)
O47 0.0145(9) 0.0188(10) 0.0252(10) 0.0032(7) 0.0059(8) -0.0011(7)
O48 0.0133(9) 0.0249(10) 0.0194(10) 0.0051(8) 0.0018(7) 0.0039(7)
O49 0.0252(11) 0.0125(9) 0.0161(10) 0.0022(8) 0.0063(8) 0.0033(8)
O50 0.0165(11) 0.0185(11) 0.0267(11) -0.0039(8) -0.0013(9) 0.0017(9)

loop_
_atom_type_symbol
_atom_type_description
_atom_type_scat_dispersion_real
_atom_type_scat_dispersion_imag
_atom_type_scat_source
C C 0.0033 0.0016 'International Tables Vol C Tables 4.2.6.8 and 6.1.1.4'
H H 0.0000 0.0000 'International Tables Vol C Tables 4.2.6.8 and 6.1.1.4'
N N 0.0061 0.0033 'International Tables Vol C Tables 4.2.6.8 and 6.1.1.4'
O O 0.0106 0.0060 'International Tables Vol C Tables 4.2.6.8 and 6.1.1.4'
F F 0.0171 0.0103 'International Tables Vol C Tables 4.2.6.8 and 6.1.1.4'
S S 0.1246 0.1234 'International Tables Vol C Tables 4.2.6.8 and 6.1.1.4'
Cu Cu 0.3201 1.2651 'International Tables Vol C Tables 4.2.6.8 and 6.1.1.4'

loop_
_geom_angle_atom_site_label_1
_geom_angle_atom_site_label_2
_geom_angle_atom_site_label_3
_geom_angle
_geom_angle_site_symmetry_1
_geom_angle_site_symmetry_3
_geom_angle_publ_flag
N15 Cu1 N1 177.76(8) 2_645 . ?
N15 Cu1 N17 88.73(8) 2_645 . ?
N1 Cu1 N17 91.01(8) . . ?
N15 Cu1 N31 90.46(8) 2_645 2_645 ?
N1 Cu1 N31 89.58(8) . 2_645 ?
N17 Cu1 N31 174.48(8) . 2_645 ?
N15 Cu1 O49 91.82(8) 2_645 . ?
N1 Cu1 O49 90.41(8) . . ?
N17 Cu1 O49 91.41(8) . . ?
N31 Cu1 O49 94.07(8) 2_645 . ?
C2 N1 C6 119.5(2) . . ?
C2 N1 Cu1 118.01(17) . . ?
C6 N1 Cu1 122.32(17) . . ?
N1 C2 C3 121.5(2) . . ?
N1 C2 H2 119.3 . . ?
C3 C2 H2 119.3 . . ?
C4 C3 C2 119.6(2) . . ?
C4 C3 H3 120.2 . . ?
C2 C3 H3 120.2 . . ?
C3 C4 C5 119.3(2) . . ?
C3 C4 H4 120.3 . . ?
C5 C4 H4 120.3 . . ?
C6 C5 C4 118.2(2) . . ?
C6 C5 N7 124.4(2) . . ?
C4 C5 N7 117.4(2) . . ?
N1 C6 C5 121.9(2) . . ?
N1 C6 H6 119.0 . . ?
C5 C6 H6 119.0 . . ?
C8 N7 C5 127.3(2) . . ?
C8 N7 H7 116.4 . . ?
C5 N7 H7 116.4 . . ?
O9 C8 N7 124.3(2) 1 . ?
O9 C8 N7 124.3(2) . . ?
O9 C8 N10 124.3(2) 1 . ?
O9 C8 N10 124.3(2) . . ?
N7 C8 N10 111.4(2) . . ?
C8 N10 C11 125.6(2) . . ?
C8 N10 H10 117.2 . . ?
C11 N10 H10 117.2 . . ?
N10 C11 C12 119.1(2) . . ?
N10 C11 C16 122.8(2) . . ?
C12 C11 C16 118.0(2) . . ?
C13 C12 C11 119.2(2) . . ?
C13 C12 H12 120.4 . . ?
C11 C12 H12 120.4 . . ?
C12 C13 C14 119.7(2) . . ?
C12 C13 H13 120.1 . . ?
C14 C13 H13 120.1 . . ?
N15 C14 C13 121.3(2) . . ?
N15 C14 H14 119.3 . . ?
C13 C14 H14 119.3 . . ?
C14 N15 C16 119.4(2) . . ?
C14 N15 Cu1 121.61(17) . 2_655 ?
C16 N15 Cu1 118.31(16) . 2_655 ?
N15 C16 C11 122.0(2) . . ?
N15 C16 H16 119.0 . . ?
C11 C16 H16 119.0 . . ?
C18 N17 C22 119.2(2) . . ?
C18 N17 Cu1 122.27(18) . . ?
C22 N17 Cu1 118.55(17) . . ?
N17 C18 C19 121.3(3) . . ?
N17 C18 H18 119.3 . . ?
C19 C18 H18 119.3 . . ?
C20 C19 C18 120.1(3) . . ?
C20 C19 H19 120.0 . . ?
C18 C19 H19 120.0 . . ?
C19 C20 C21 119.0(3) . . ?
C19 C20 H20 120.5 . . ?
C21 C20 H20 120.5 . . ?
C20 C21 C22 118.0(2) . . ?
C20 C21 N23 118.5(2) . . ?
C22 C21 N23 123.4(2) . . ?
N17 C22 C21 122.4(2) . . ?
N17 C22 H22 118.8 . . ?
C21 C22 H22 118.8 . . ?
C24 N23 C21 125.9(2) . . ?
C24 N23 H23 117.0 . . ?
C21 N23 H23 117.0 . . ?
O25 C24 N23 124.9(2) . . ?
O25 C24 N26 123.8(2) . . ?
N23 C24 N26 111.4(2) . . ?
C24 N26 C27 125.2(2) . . ?
C24 N26 H26 117.4 . . ?
C27 N26 H26 117.4 . . ?
C32 C27 N26 124.3(2) . . ?
C32 C27 C28 118.5(2) . . ?
N26 C27 C28 117.2(2) . . ?
C29 C28 C27 118.9(2) . . ?
C29 C28 H28 120.6 . . ?
C27 C28 H28 120.6 . . ?
C28 C29 C30 119.6(3) . . ?
C28 C29 H29 120.2 . . ?
C30 C29 H29 120.2 . . ?
N31 C30 C29 122.0(2) . . ?
N31 C30 H30 119.0 . . ?
C29 C30 H30 119.0 . . ?
C30 N31 C32 118.9(2) . . ?
C30 N31 Cu1 118.03(17) . 2_655 ?
C32 N31 Cu1 123.02(17) . 2_655 ?
N31 C32 C27 122.1(2) . . ?
N31 C32 H32 119.0 . . ?
C27 C32 H32 119.0 . . ?
F35 C36 F34 107.9(2) . . ?
F35 C36 F33 108.4(2) . . ?
F34 C36 F33 108.2(2) . . ?
F35 C36 S37 110.96(17) . . ?
F34 C36 S37 109.98(19) . . ?
F33 C36 S37 111.24(17) . . ?
O38 S37 O40 115.69(11) . 1 ?
O38 S37 O40 115.69(11) . . ?
O38 S37 O39 114.38(10) . 1 ?
O40 S37 O39 114.30(11) 1 1 ?
O40 S37 O39 114.30(11) . 1 ?
O38 S37 O39 114.38(10) . . ?
O40 S37 O39 114.30(11) 1 . ?
O40 S37 O39 114.30(11) . . ?
O38 S37 C36 104.17(12) . . ?
O40 S37 C36 103.11(11) 1 . ?
O40 S37 C36 103.11(11) . . ?
O39 S37 C36 102.95(12) 1 . ?
O39 S37 C36 102.95(12) . . ?
F41 C44 F42 108.1(2) . . ?
F41 C44 F43 108.5(2) . . ?
F42 C44 F43 108.5(2) . . ?
F41 C44 S45 110.18(18) . . ?
F42 C44 S45 110.60(19) . . ?
F43 C44 S45 110.84(18) . . ?
O48 S45 O46 114.76(11) . 1 ?
O48 S45 O46 114.76(11) . . ?
O48 S45 O47 114.87(11) . . ?
O46 S45 O47 113.51(11) 1 . ?
O46 S45 O47 113.51(11) . . ?
O48 S45 O47 114.87(11) . 1 ?
O46 S45 O47 113.51(11) 1 1 ?
O46 S45 O47 113.51(11) . 1 ?
O48 S45 C44 104.45(11) . . ?
O46 S45 C44 103.75(12) 1 . ?
O46 S45 C44 103.75(12) . . ?
O47 S45 C44 103.64(12) . . ?
O47 S45 C44 103.64(12) 1 . ?
Cu1 O49 H49A 121(2) . . ?
Cu1 O49 H49B 137(2) . . ?
H49A O49 H49B 103(3) . . ?
H50A O50 H50B 109(4) . . ?

loop_
_geom_bond_atom_site_label_1
_geom_bond_atom_site_label_2
_geom_bond_distance
_geom_bond_site_symmetry_2
_geom_bond_publ_flag
Cu1 N15 2.025(2) 2_645 ?
Cu1 N1 2.026(2) . ?
Cu1 N17 2.033(2) . ?
Cu1 N31 2.040(2) 2_645 ?
Cu1 O49 2.4518(19) . ?
N1 C2 1.341(3) . ?
N1 C6 1.346(3) . ?
C2 C3 1.384(4) . ?
C2 H2 0.9300 . ?
C3 C4 1.378(4) . ?
C3 H3 0.9300 . ?
C4 C5 1.395(3) . ?
C4 H4 0.9300 . ?
C5 C6 1.392(3) . ?
C5 N7 1.397(3) . ?
C6 H6 0.9300 . ?
N7 C8 1.373(3) . ?
N7 H7 0.8600 . ?
C8 O9 1.217(3) 1 ?
C8 O9 1.217(3) . ?
C8 N10 1.383(3) . ?
N10 C11 1.390(3) . ?
N10 H10 0.8600 . ?
C11 C12 1.393(3) . ?
C11 C16 1.396(3) . ?
C12 C13 1.376(4) . ?
C12 H12 0.9300 . ?
C13 C14 1.388(4) . ?
C13 H13 0.9300 . ?
C14 N15 1.340(3) . ?
C14 H14 0.9300 . ?
N15 C16 1.344(3) . ?
N15 Cu1 2.025(2) 2_655 ?
C16 H16 0.9300 . ?
N17 C18 1.340(3) . ?
N17 C22 1.342(3) . ?
C18 C19 1.382(4) . ?
C18 H18 0.9300 . ?
C19 C20 1.373(4) . ?
C19 H19 0.9300 . ?
C20 C21 1.391(3) . ?
C20 H20 0.9300 . ?
C21 C22 1.393(3) . ?
C21 N23 1.396(3) . ?
C22 H22 0.9300 . ?
N23 C24 1.378(3) . ?
N23 H23 0.8600 . ?
C24 O25 1.211(3) . ?
C24 N26 1.384(3) . ?
N26 C27 1.396(3) . ?
N26 H26 0.8600 . ?
C27 C32 1.388(3) . ?
C27 C28 1.397(3) . ?
C28 C29 1.377(4) . ?
C28 H28 0.9300 . ?
C29 C30 1.377(4) . ?
C29 H29 0.9300 . ?
C30 N31 1.342(3) . ?
C30 H30 0.9300 . ?
N31 C32 1.346(3) . ?
N31 Cu1 2.040(2) 2_655 ?
C32 H32 0.9300 . ?
F33 C36 1.328(3) . ?
F34 C36 1.328(3) . ?
F35 C36 1.329(3) . ?
C36 S37 1.831(3) . ?
S37 O38 1.4416(18) . ?
S37 O40 1.4432(18) 1 ?
S37 O40 1.4432(18) . ?
S37 O39 1.4504(17) 1 ?
S37 O39 1.4504(17) . ?
F41 C44 1.325(3) . ?
F42 C44 1.326(3) . ?
F43 C44 1.327(3) . ?
C44 S45 1.826(3) . ?
S45 O48 1.4416(18) . ?
S45 O46 1.4430(18) 1 ?
S45 O46 1.4430(18) . ?
S45 O47 1.4486(18) . ?
S45 O47 1.4486(18) 1 ?
O49 H49A 0.78(3) . ?
O49 H49B 0.80(3) . ?
O50 H50A 0.75(4) . ?
O50 H50B 0.73(4) . ?

loop_
_geom_hbond_atom_site_label_D
_geom_hbond_atom_site_label_H
_geom_hbond_atom_site_label_A
_geom_hbond_distance_DH
_geom_hbond_distance_HA
_geom_hbond_distance_DA
_geom_hbond_angle_DHA
_geom_hbond_site_symmetry_A
N7 H7 O47 0.86 2.08 2.876(3) 154.1 1
N10 H10 O46 0.86 2.13 2.934(3) 155.3 1
N23 H23 O40 0.86 2.09 2.939(3) 170.6 1
N26 H26 O39 0.86 2.08 2.907(3) 161.3 1
O49 H49A O48 0.78(3) 2.04(3) 2.809(3) 168(3) 1_455
O49 H49B O38 0.80(3) 2.10(3) 2.884(3) 166(3) 3_666
O50 H50A O46 0.75(4) 2.35(4) 2.987(3) 144(4) 1_455
O50 H50B O9 0.73(4) 2.27(4) 2.980(3) 165(4) 1
C2 H2 O50 0.93 2.55 3.290(3) 136.6 2_645
C12 H12 O46 0.93 2.50 3.252(3) 138.4 1
C14 H14 O39 0.93 2.44 3.270(3) 148.4 4_575
C16 H16 O50 0.93 2.44 3.039(3) 121.9 1
C18 H18 O50 0.93 2.43 3.159(4) 135.4 2_645
C28 H28 O39 0.93 2.53 3.272(3) 136.8 1
C30 H30 O47 0.93 2.48 3.184(3) 132.6 2_755
C32 H32 O50 0.93 2.38 3.145(3) 139.4 1
